data_4110431
loop_
_publ_author_name
'Josephine S. Nakhla'
'Jeff W. Kampf'
'John P. Wolfe'

_publ_section_title
;
 Intramolecular Pd-Catalyzed Carboetherification and Carboamination.
 Influence of Catalyst Structure on Reaction Mechanism and Product
 Stereochemistry
;
_journal_name_full 'Journal of the American Chemical Society'
_journal_page_first 2893
_journal_page_last 2901
_journal_paper_doi 10.1021/ja057489m
_journal_volume 128
_journal_year 2006
_chemical_formula_moiety 'C37 H32 O'
_chemical_formula_sum 'C37 H32 O'
_chemical_formula_weight 492.63
_chemical_name_systematic
;
 ?
;
_space_group_IT_number 14
_symmetry_cell_setting monoclinic
_symmetry_space_group_name_Hall '-P 2ybc'
_symmetry_space_group_name_H-M 'P 1 21/c 1'
_atom_sites_solution_hydrogens geom
_atom_sites_solution_primary direct
_atom_sites_solution_secondary difmap
_audit_creation_method SHELXL-97
_cell_angle_alpha 90.00
_cell_angle_beta 102.314(5)
_cell_angle_gamma 90.00
_cell_formula_units_Z 4
_cell_length_a 15.380(3)
_cell_length_b 11.932(3)
_cell_length_c 14.981(3)
_cell_measurement_reflns_used 1539
_cell_measurement_temperature 123(2)
_cell_measurement_theta_max 18.82
_cell_measurement_theta_min 3.22
_cell_volume 2686.0(10)
_computing_cell_refinement 'Bruker SMART'
_computing_data_collection 'Bruker SMART'
_computing_data_reduction 'Bruker SHELXTL'
_computing_molecular_graphics 'Bruker SHELXTL'
_computing_publication_material 'Bruker SHELXTL'
_computing_structure_refinement 'Bruker SHELXTL'
_computing_structure_solution 'Bruker SHELXTL'
_diffrn_ambient_temperature 123(2)
_diffrn_measured_fraction_theta_full 0.995
_diffrn_measured_fraction_theta_max 0.995
_diffrn_measurement_device_type 'CCD area detector'
_diffrn_measurement_method 'phi and omega scans'
_diffrn_radiation_monochromator graphite
_diffrn_radiation_source 'fine-focus sealed tube'
_diffrn_radiation_type MoK\a
_diffrn_radiation_wavelength 0.71073
_diffrn_reflns_av_R_equivalents 0.1178
_diffrn_reflns_av_sigmaI/netI 0.0699
_diffrn_reflns_limit_h_max 13
_diffrn_reflns_limit_h_min -14
_diffrn_reflns_limit_k_max 11
_diffrn_reflns_limit_k_min -11
_diffrn_reflns_limit_l_max 13
_diffrn_reflns_limit_l_min -13
_diffrn_reflns_number 14553
_diffrn_reflns_theta_full 19.25
_diffrn_reflns_theta_max 19.25
_diffrn_reflns_theta_min 2.82
_exptl_absorpt_coefficient_mu 0.071
_exptl_absorpt_correction_T_max 0.9929
_exptl_absorpt_correction_T_min 0.9859
_exptl_absorpt_correction_type multi-scan
_exptl_absorpt_process_details
; 
  Blessing, R. Acta Cryst. (1995) A51 33-38.
  Sheldrick, G.  SADABS (Version 2.10) Bruker/Siemens area
  detector absorption and other corrections, University of
  Gottingen, Germany 2003.
;
_exptl_crystal_colour colorless
_exptl_crystal_density_diffrn 1.218
_exptl_crystal_description blade-like
_exptl_crystal_F_000 1048
_exptl_crystal_size_max 0.20
_exptl_crystal_size_mid 0.12
_exptl_crystal_size_min 0.10
_refine_diff_density_max 0.299
_refine_diff_density_min -0.182
_refine_diff_density_rms 0.050
_refine_ls_extinction_coef 0.0027(7)
_refine_ls_extinction_expression Fc^*^=kFc[1+0.001xFc^2^\l^3^/sin(2\q)]^-1/4^
_refine_ls_extinction_method SHELXL
_refine_ls_goodness_of_fit_ref 1.016
_refine_ls_hydrogen_treatment constr
_refine_ls_matrix_type full
_refine_ls_number_parameters 344
_refine_ls_number_reflns 2222
_refine_ls_number_restraints 0
_refine_ls_restrained_S_all 1.016
_refine_ls_R_factor_all 0.1158
_refine_ls_R_factor_gt 0.0558
_refine_ls_shift/su_max 0.003
_refine_ls_shift/su_mean 0.001
_refine_ls_structure_factor_coef Fsqd
_refine_ls_weighting_details 'calc w=1/[\s^2^(Fo^2^)+(0.0864P)^2^+1.5259P] where P=(Fo^2^+2Fc^2^)/3'
_refine_ls_weighting_scheme calc
_refine_ls_wR_factor_gt 0.1330
_refine_ls_wR_factor_ref 0.1630
_reflns_number_gt 1334
_reflns_number_total 2222
_reflns_threshold_expression >2sigma(I)
_cod_data_source_file ja057489msi20051102_021116.cif
_cod_data_source_block jne
_cod_original_cell_volume 2685.9(10)
_cod_database_code 4110431

loop_
_symmetry_equiv_pos_as_xyz
'x, y, z'
'-x, y+1/2, -z+1/2'
'-x, -y, -z'
'x, -y-1/2, z-1/2'

loop_
_atom_site_label
_atom_site_type_symbol
_atom_site_fract_x
_atom_site_fract_y
_atom_site_fract_z
_atom_site_U_iso_or_equiv
_atom_site_adp_type
_atom_site_occupancy
_atom_site_symmetry_multiplicity
_atom_site_calc_flag
_atom_site_refinement_flags
O1 O 0.27315(17) 0.0690(2) 0.54454(18) 0.0362(8) Uani 1 1 d .
C1 C 0.2128(3) -0.0201(4) 0.5590(3) 0.0467(14) Uani 1 1 d .
H1A H 0.1882 -0.0012 0.6138 0.056 Uiso 1 1 calc R
C2 C 0.1369(3) -0.0184(4) 0.4743(3) 0.0517(15) Uani 1 1 d .
H2A H 0.0803 0.0042 0.4905 0.062 Uiso 1 1 calc R
H2B H 0.1290 -0.0931 0.4450 0.062 Uiso 1 1 calc R
C3 C 0.1663(3) 0.0688(4) 0.4105(3) 0.0403(14) Uani 1 1 d .
H3A H 0.2006 0.0334 0.3692 0.048 Uiso 1 1 calc R
H3B H 0.1146 0.1090 0.3737 0.048 Uiso 1 1 calc R
C4 C 0.2243(3) 0.1467(4) 0.4784(3) 0.0347(13) Uani 1 1 d .
C5 C 0.2627(3) -0.1288(4) 0.5762(3) 0.0469(15) Uani 1 1 d .
H5A H 0.3165 -0.1165 0.6260 0.056 Uiso 1 1 calc R
C6 C 0.2046(3) -0.2219(4) 0.6081(3) 0.0564(16) Uani 1 1 d .
H6A H 0.2150 -0.2240 0.6756 0.068 Uiso 1 1 calc R
H6B H 0.1406 -0.2080 0.5830 0.068 Uiso 1 1 calc R
C7 C 0.2339(3) -0.3322(4) 0.5710(3) 0.0605(16) Uani 1 1 d .
H7A H 0.2785 -0.3712 0.6182 0.073 Uiso 1 1 calc R
H7B H 0.1824 -0.3826 0.5503 0.073 Uiso 1 1 calc R
C8 C 0.2734(3) -0.2975(4) 0.4930(3) 0.0565(16) Uani 1 1 d .
C9 C 0.2961(3) -0.3654(4) 0.4248(3) 0.0608(17) Uani 1 1 d .
H9A H 0.2830 -0.4433 0.4222 0.073 Uiso 1 1 calc R
C10 C 0.3380(4) -0.3168(5) 0.3615(4) 0.0692(18) Uani 1 1 d .
H10A H 0.3541 -0.3620 0.3154 0.083 Uiso 1 1 calc R
C11 C 0.3571(3) -0.2010(4) 0.3644(3) 0.0608(17) Uani 1 1 d .
H11A H 0.3850 -0.1683 0.3199 0.073 Uiso 1 1 calc R
C12 C 0.3348(3) -0.1351(4) 0.4331(3) 0.0577(16) Uani 1 1 d .
H12A H 0.3485 -0.0574 0.4366 0.069 Uiso 1 1 calc R
C13 C 0.2921(3) -0.1845(4) 0.4968(3) 0.0470(15) Uani 1 1 d .
C14 C 0.2917(3) 0.2139(3) 0.4387(3) 0.0316(12) Uani 1 1 d .
C15 C 0.3825(3) 0.2117(4) 0.4743(3) 0.0335(13) Uani 1 1 d .
H15A H 0.4062 0.1641 0.5245 0.040 Uiso 1 1 calc R
C16 C 0.4390(3) 0.2793(4) 0.4365(3) 0.0368(13) Uani 1 1 d .
H16A H 0.5012 0.2768 0.4617 0.044 Uiso 1 1 calc R
C17 C 0.4078(3) 0.3503(3) 0.3631(3) 0.0302(12) Uani 1 1 d .
C18 C 0.3168(3) 0.3488(4) 0.3274(3) 0.0353(13) Uani 1 1 d .
H18A H 0.2930 0.3942 0.2759 0.042 Uiso 1 1 calc R
C19 C 0.2605(3) 0.2830(3) 0.3647(3) 0.0348(13) Uani 1 1 d .
H19A H 0.1985 0.2851 0.3391 0.042 Uiso 1 1 calc R
C20 C 0.4677(3) 0.4254(3) 0.3256(3) 0.0338(13) Uani 1 1 d .
C21 C 0.5391(3) 0.4779(4) 0.3826(3) 0.0462(14) Uani 1 1 d .
H21A H 0.5518 0.4622 0.4462 0.055 Uiso 1 1 calc R
C22 C 0.5918(3) 0.5527(4) 0.3477(3) 0.0563(16) Uani 1 1 d .
H22A H 0.6403 0.5879 0.3877 0.068 Uiso 1 1 calc R
C23 C 0.5750(3) 0.5770(4) 0.2562(3) 0.0511(15) Uani 1 1 d .
H23A H 0.6115 0.6290 0.2331 0.061 Uiso 1 1 calc R
C24 C 0.5045(3) 0.5250(4) 0.1975(3) 0.0530(15) Uani 1 1 d .
H24A H 0.4927 0.5404 0.1338 0.064 Uiso 1 1 calc R
C25 C 0.4515(3) 0.4506(4) 0.2326(3) 0.0414(14) Uani 1 1 d .
H25A H 0.4028 0.4158 0.1924 0.050 Uiso 1 1 calc R
C26 C 0.1723(3) 0.2283(3) 0.5267(3) 0.0315(12) Uani 1 1 d .
C27 C 0.0873(3) 0.2641(4) 0.4889(3) 0.0448(14) Uani 1 1 d .
H27A H 0.0573 0.2352 0.4315 0.054 Uiso 1 1 calc R
C28 C 0.0446(3) 0.3422(4) 0.5339(3) 0.0475(14) Uani 1 1 d .
H28A H -0.0145 0.3644 0.5068 0.057 Uiso 1 1 calc R
C29 C 0.0858(3) 0.3883(4) 0.6169(3) 0.0362(13) Uani 1 1 d .
C30 C 0.1720(3) 0.3529(4) 0.6539(3) 0.0393(13) Uani 1 1 d .
H30A H 0.2028 0.3837 0.7103 0.047 Uiso 1 1 calc R
C31 C 0.2141(3) 0.2736(3) 0.6105(3) 0.0325(13) Uani 1 1 d .
H31A H 0.2725 0.2497 0.6384 0.039 Uiso 1 1 calc R
C32 C 0.0408(3) 0.4674(4) 0.6666(3) 0.0416(14) Uani 1 1 d .
C33 C -0.0474(3) 0.4498(4) 0.6734(3) 0.0549(16) Uani 1 1 d .
H33A H -0.0796 0.3886 0.6419 0.066 Uiso 1 1 calc R
C34 C -0.0886(4) 0.5198(5) 0.7250(3) 0.0692(18) Uani 1 1 d .
H34A H -0.1479 0.5045 0.7302 0.083 Uiso 1 1 calc R
C35 C -0.0450(4) 0.6108(5) 0.7686(4) 0.0767(19) Uani 1 1 d .
H35A H -0.0734 0.6581 0.8047 0.092 Uiso 1 1 calc R
C36 C 0.0409(4) 0.6332(5) 0.7598(3) 0.077(2) Uani 1 1 d .
H36A H 0.0709 0.6980 0.7878 0.092 Uiso 1 1 calc R
C37 C 0.0839(4) 0.5609(4) 0.7098(3) 0.0564(16) Uani 1 1 d .
H37A H 0.1435 0.5760 0.7054 0.068 Uiso 1 1 calc R

loop_
_atom_site_aniso_label
_atom_site_aniso_U_11
_atom_site_aniso_U_22
_atom_site_aniso_U_33
_atom_site_aniso_U_23
_atom_site_aniso_U_13
_atom_site_aniso_U_12
O1 0.0350(18) 0.0321(17) 0.0423(18) 0.0034(15) 0.0101(14) -0.0027(16)
C1 0.046(3) 0.049(3) 0.048(3) -0.004(3) 0.016(3) -0.003(3)
C2 0.043(3) 0.056(3) 0.055(3) 0.001(3) 0.008(3) 0.003(3)
C3 0.048(3) 0.042(3) 0.030(3) -0.001(2) 0.007(2) -0.004(3)
C4 0.041(3) 0.037(3) 0.025(3) 0.003(2) 0.005(2) 0.000(3)
C5 0.049(3) 0.036(3) 0.055(3) 0.002(3) 0.010(3) -0.004(3)
C6 0.065(4) 0.050(3) 0.056(3) 0.000(3) 0.017(3) 0.003(3)
C7 0.060(3) 0.060(4) 0.062(4) 0.005(3) 0.016(3) -0.003(3)
C8 0.065(4) 0.039(3) 0.063(4) -0.004(3) 0.009(3) 0.000(3)
C9 0.068(4) 0.056(4) 0.055(4) -0.012(3) 0.007(3) 0.007(3)
C10 0.085(4) 0.067(4) 0.054(4) -0.011(3) 0.010(3) 0.013(4)
C11 0.068(4) 0.063(4) 0.055(3) -0.006(3) 0.020(3) 0.006(3)
C12 0.064(4) 0.054(4) 0.057(4) -0.008(3) 0.018(3) 0.003(3)
C13 0.049(3) 0.055(4) 0.040(3) 0.005(3) 0.016(3) 0.007(3)
C14 0.036(3) 0.028(3) 0.033(3) -0.001(2) 0.013(2) 0.001(2)
C15 0.035(3) 0.039(3) 0.026(3) 0.002(2) 0.005(2) 0.001(2)
C16 0.028(3) 0.040(3) 0.041(3) -0.009(2) 0.005(2) -0.003(2)
C17 0.036(3) 0.027(3) 0.027(3) -0.002(2) 0.006(2) 0.004(2)
C18 0.033(3) 0.039(3) 0.034(3) 0.007(2) 0.009(2) 0.010(2)
C19 0.029(3) 0.040(3) 0.038(3) 0.005(2) 0.011(2) -0.002(2)
C20 0.042(3) 0.026(3) 0.035(3) 0.001(2) 0.012(2) -0.001(2)
C21 0.045(3) 0.048(3) 0.046(3) -0.003(3) 0.011(3) -0.015(3)
C22 0.047(3) 0.054(3) 0.065(4) -0.006(3) 0.004(3) -0.018(3)
C23 0.052(3) 0.053(3) 0.048(3) 0.008(3) 0.011(3) -0.011(3)
C24 0.064(3) 0.050(3) 0.048(3) 0.002(3) 0.019(3) -0.005(3)
C25 0.041(3) 0.039(3) 0.045(3) -0.002(3) 0.010(2) -0.006(3)
C26 0.036(3) 0.036(3) 0.025(3) 0.004(2) 0.013(2) -0.001(2)
C27 0.039(3) 0.057(3) 0.038(3) -0.005(3) 0.006(2) 0.008(3)
C28 0.034(3) 0.062(4) 0.050(3) 0.005(3) 0.016(2) 0.007(3)
C29 0.037(3) 0.037(3) 0.035(3) 0.009(2) 0.007(2) 0.007(2)
C30 0.054(3) 0.036(3) 0.031(3) -0.007(2) 0.016(2) -0.007(3)
C31 0.034(3) 0.031(3) 0.032(3) 0.002(2) 0.006(2) -0.003(2)
C32 0.054(3) 0.042(3) 0.033(3) 0.009(3) 0.017(2) 0.014(3)
C33 0.072(4) 0.054(3) 0.044(3) 0.012(3) 0.024(3) 0.027(3)
C34 0.075(4) 0.082(4) 0.055(4) 0.011(3) 0.022(3) 0.034(4)
C35 0.097(4) 0.082(4) 0.051(4) 0.003(3) 0.016(3) 0.061(4)
C36 0.123(5) 0.049(4) 0.052(4) 0.007(3) 0.005(4) 0.039(4)
C37 0.081(4) 0.041(3) 0.050(3) 0.003(3) 0.018(3) 0.017(3)

loop_
_atom_type_symbol
_atom_type_description
_atom_type_scat_dispersion_real
_atom_type_scat_dispersion_imag
_atom_type_scat_source
C C 0.0033 0.0016 'International Tables Vol C Tables 4.2.6.8 and 6.1.1.4'
H H 0.0000 0.0000 'International Tables Vol C Tables 4.2.6.8 and 6.1.1.4'
O O 0.0106 0.0060 'International Tables Vol C Tables 4.2.6.8 and 6.1.1.4'

loop_
_geom_angle_atom_site_label_1
_geom_angle_atom_site_label_2
_geom_angle_atom_site_label_3
_geom_angle
C4 O1 C1 108.4(3)
O1 C1 C5 109.7(4)
O1 C1 C2 105.4(4)
C5 C1 C2 115.2(4)
C1 C2 C3 104.4(4)
C4 C3 C2 101.9(3)
O1 C4 C3 102.2(3)
O1 C4 C14 107.9(3)
C3 C4 C14 114.3(3)
O1 C4 C26 109.3(3)
C3 C4 C26 114.3(4)
C14 C4 C26 108.4(3)
C1 C5 C13 118.2(4)
C1 C5 C6 111.2(4)
C13 C5 C6 102.4(4)
C7 C6 C5 105.6(4)
C8 C7 C6 104.3(4)
C13 C8 C9 120.8(5)
C13 C8 C7 110.9(4)
C9 C8 C7 128.1(5)
C10 C9 C8 118.8(5)
C9 C10 C11 121.0(5)
C12 C11 C10 119.5(5)
C11 C12 C13 119.4(5)
C8 C13 C12 120.5(5)
C8 C13 C5 111.6(4)
C12 C13 C5 127.9(5)
C19 C14 C15 118.0(4)
C19 C14 C4 118.5(4)
C15 C14 C4 123.5(4)
C14 C15 C16 119.9(4)
C17 C16 C15 122.3(4)
C18 C17 C16 116.6(4)
C18 C17 C20 121.3(4)
C16 C17 C20 122.1(4)
C19 C18 C17 121.5(4)
C18 C19 C14 121.8(4)
C21 C20 C25 117.8(4)
C21 C20 C17 121.0(4)
C25 C20 C17 121.1(4)
C22 C21 C20 120.7(4)
C23 C22 C21 121.0(5)
C22 C23 C24 119.6(5)
C25 C24 C23 119.3(5)
C24 C25 C20 121.6(4)
C27 C26 C31 117.7(4)
C27 C26 C4 123.2(4)
C31 C26 C4 119.0(4)
C26 C27 C28 120.9(4)
C29 C28 C27 121.8(4)
C28 C29 C30 117.0(4)
C28 C29 C32 122.5(4)
C30 C29 C32 120.5(4)
C31 C30 C29 121.5(4)
C30 C31 C26 121.2(4)
C37 C32 C33 117.6(4)
C37 C32 C29 121.6(4)
C33 C32 C29 120.8(4)
C34 C33 C32 121.2(5)
C35 C34 C33 120.8(6)
C34 C35 C36 119.3(5)
C35 C36 C37 120.2(6)
C32 C37 C36 120.8(5)

loop_
_geom_bond_atom_site_label_1
_geom_bond_atom_site_label_2
_geom_bond_distance
O1 C4 1.445(5)
O1 C1 1.457(5)
C1 C5 1.501(6)
C1 C2 1.530(6)
C2 C3 1.545(6)
C3 C4 1.519(6)
C4 C14 1.527(6)
C4 C26 1.535(6)
C5 C13 1.513(6)
C5 C6 1.562(6)
C6 C7 1.534(6)
C7 C8 1.486(7)
C8 C13 1.377(6)
C8 C9 1.406(7)
C9 C10 1.382(7)
C10 C11 1.411(7)
C11 C12 1.395(7)
C12 C13 1.399(6)
C14 C19 1.383(5)
C14 C15 1.386(6)
C15 C16 1.393(6)
C16 C17 1.390(5)
C17 C18 1.387(5)
C17 C20 1.480(6)
C18 C19 1.373(6)
C20 C21 1.388(6)
C20 C25 1.394(6)
C21 C22 1.381(6)
C22 C23 1.370(6)
C23 C24 1.389(6)
C24 C25 1.383(6)
C26 C27 1.378(6)
C26 C31 1.392(5)
C27 C28 1.393(6)
C28 C29 1.384(6)
C29 C30 1.390(6)
C29 C32 1.465(6)
C30 C31 1.384(6)
C32 C37 1.386(6)
C32 C33 1.397(6)
C33 C34 1.380(7)
C34 C35 1.368(7)
C35 C36 1.382(8)
C36 C37 1.398(7)
